data_1553640
loop_
_publ_author_name
'Zhang, Yun'
'Xue, Yibin'
'Li, Gang'
'Yuan, Haosen'
'Luo, Tuoping'

_publ_section_title
;
 Enantioselective synthesis of <i>Iboga</i> alkaloids and vinblastine
 <i>via</i> rearrangements of quaternary ammoniums.
;
_journal_issue 8
_journal_name_full 'Chemical science'
_journal_page_first 5530
_journal_page_last 5536
_journal_paper_doi 10.1039/c6sc00932h
_journal_volume 7
_journal_year 2016
_chemical_absolute_configuration syn
_chemical_formula_moiety 'C19 H18 N2 O3'
_chemical_formula_sum 'C19 H18 N2 O3'
_chemical_formula_weight 322.35
_space_group_crystal_system tetragonal
_space_group_IT_number 96
_space_group_name_Hall 'P 4nw 2abw'
_space_group_name_H-M_alt 'P 43 21 2'
_atom_sites_solution_hydrogens mixed
_atom_sites_solution_primary iterative
_audit_creation_date 2014-09-28
_audit_creation_method
;
  Olex2 1.2
  (compiled Apr 23 2013 17:54:37, GUI svn.r4466)
;
_audit_update_record
;
2015-10-26 deposited with the CCDC.
2016-05-16 downloaded from the CCDC.
;
_cell_angle_alpha 90
_cell_angle_beta 90
_cell_angle_gamma 90
_cell_formula_units_Z 8
_cell_length_a 9.37666(19)
_cell_length_b 9.37666(19)
_cell_length_c 36.6305(12)
_cell_measurement_reflns_used 2261
_cell_measurement_temperature 180.01(10)
_cell_measurement_theta_max 65.5110
_cell_measurement_theta_min 4.8390
_cell_volume 3220.62(14)
_computing_cell_refinement
;
CrysAlisPro, Agilent Technologies,
Version 1.171.36.32 (release 02-08-2013 CrysAlis171 .NET)
(compiled Aug  2 2013,16:46:58)
;
_computing_data_collection
;
CrysAlisPro, Agilent Technologies,
Version 1.171.36.32 (release 02-08-2013 CrysAlis171 .NET)
(compiled Aug  2 2013,16:46:58)
;
_computing_data_reduction
;
CrysAlisPro, Agilent Technologies,
Version 1.171.36.32 (release 02-08-2013 CrysAlis171 .NET)
(compiled Aug  2 2013,16:46:58)
;
_computing_molecular_graphics
;
O. V. Dolomanov, L. J. Bourhis, R. J. Gildea, J. A. K. Howard and H. Puschmann,
OLEX2: a complete structure solution, refinement and analysis program.
J. Appl. Cryst. (2009). 42, 339-341.
;
_computing_publication_material
;
O. V. Dolomanov, L. J. Bourhis, R. J. Gildea, J. A. K. Howard and H. Puschmann,
OLEX2: a complete structure solution, refinement and analysis program.
J. Appl. Cryst. (2009). 42, 339-341.
;
_computing_structure_refinement
;
SHELXL, G.M. Sheldrick, Acta Cryst.
(2008). A64, 112-122
;
_computing_structure_solution 'SUPERFLIP, J. Appl. Cryst. (2007) 40, 786-790'
_diffrn_ambient_temperature 180.01(10)
_diffrn_detector_area_resol_mean 10.3914
_diffrn_measured_fraction_theta_full 0.9987
_diffrn_measured_fraction_theta_max 0.9370
_diffrn_measurement_details
;
#__ type_ start__ end____ width___ exp.time_
  1 omega  -60.00   33.00   1.0000    3.0000
omega____ theta____ kappa____ phi______ frames
    -      -40.7931   57.0000 -120.0000 93

#__ type_ start__ end____ width___ exp.time_
  2 omega   47.00   81.00   1.0000   15.0000
omega____ theta____ kappa____ phi______ frames
    -       90.9350  -30.0000  -60.0000 34

#__ type_ start__ end____ width___ exp.time_
  3 omega  101.00  162.00   1.0000   15.0000
omega____ theta____ kappa____ phi______ frames
    -       90.9350  125.0000  -90.0000 61

#__ type_ start__ end____ width___ exp.time_
  4 omega   62.00  159.00   1.0000   15.0000
omega____ theta____ kappa____ phi______ frames
    -       90.9350   30.0000  -90.0000 97
;
_diffrn_measurement_device_type 'SuperNova, Dual, Cu at zero, Atlas'
_diffrn_measurement_method '\w scans'
_diffrn_orient_matrix_UB_11 -0.0022823000
_diffrn_orient_matrix_UB_12 0.0846279000
_diffrn_orient_matrix_UB_13 0.0360541000
_diffrn_orient_matrix_UB_21 -0.0533230000
_diffrn_orient_matrix_UB_22 -0.1338542000
_diffrn_orient_matrix_UB_23 0.0202672000
_diffrn_orient_matrix_UB_31 0.1551892000
_diffrn_orient_matrix_UB_32 -0.0446541000
_diffrn_orient_matrix_UB_33 0.0075538000
_diffrn_radiation_monochromator mirror
_diffrn_radiation_type 'Cu K\a'
_diffrn_radiation_wavelength 1.5418
_diffrn_reflns_av_R_equivalents 0.0436
_diffrn_reflns_av_unetI/netI 0.0459
_diffrn_reflns_Laue_measured_fraction_full 0.939
_diffrn_reflns_Laue_measured_fraction_max 0.987
_diffrn_reflns_limit_h_max 8
_diffrn_reflns_limit_h_min -8
_diffrn_reflns_limit_k_max 6
_diffrn_reflns_limit_k_min -10
_diffrn_reflns_limit_l_max 42
_diffrn_reflns_limit_l_min -29
_diffrn_reflns_number 5710
_diffrn_reflns_point_group_measured_fraction_full 0.890
_diffrn_reflns_point_group_measured_fraction_max 0.939
_diffrn_reflns_theta_full 67.684
_diffrn_reflns_theta_max 65.529
_diffrn_reflns_theta_min 4.829
_diffrn_source 'SuperNova (Cu) X-ray Source'
_exptl_absorpt_coefficient_mu 0.740
_exptl_absorpt_correction_T_max 1.00000
_exptl_absorpt_correction_T_min 0.67835
_exptl_absorpt_correction_type multi-scan
_exptl_absorpt_process_details
;
CrysAlisPro, Agilent Technologies,
Version 1.171.36.32 (release 02-08-2013 CrysAlis171 .NET)
(compiled Aug  2 2013,16:46:58)
Empirical absorption correction using spherical harmonics,
 implemented in SCALE3 ABSPACK scaling algorithm.
;
_exptl_crystal_colour white
_exptl_crystal_density_diffrn 1.330
_exptl_crystal_F_000 1360
_exptl_crystal_recrystallization_method 'Re-crystallisation from solvent: DCM MeOH'
_exptl_crystal_size_max 0.2
_exptl_crystal_size_mid 0.2
_exptl_crystal_size_min 0.1
_refine_diff_density_max 0.240
_refine_diff_density_min -0.241
_refine_diff_density_rms 0.047
_refine_ls_abs_structure_details
;
 Flack x determined using 816 quotients [(I+)-(I-)]/[(I+)+(I-)]
 (Parsons and Flack (2004), Acta Cryst. A60, s61).
;
_refine_ls_abs_structure_Flack 0.0(2)
_refine_ls_extinction_method none
_refine_ls_goodness_of_fit_ref 1.063
_refine_ls_hydrogen_treatment mixed
_refine_ls_matrix_type full
_refine_ls_number_parameters 222
_refine_ls_number_reflns 2598
_refine_ls_number_restraints 0
_refine_ls_restrained_S_all 1.063
_refine_ls_R_factor_all 0.0471
_refine_ls_R_factor_gt 0.0421
_refine_ls_shift/su_max 0.004
_refine_ls_shift/su_mean 0.000
_refine_ls_structure_factor_coef Fsqd
_refine_ls_weighting_details 'w=1/[\s^2^(Fo^2^)+(0.0510P)^2^+0.5727P] where P=(Fo^2^+2Fc^2^)/3'
_refine_ls_weighting_scheme calc
_refine_ls_wR_factor_gt 0.1015
_refine_ls_wR_factor_ref 0.1052
_reflns_Friedel_coverage 0.541
_reflns_Friedel_fraction_full 0.812
_reflns_Friedel_fraction_max 0.860
_reflns_number_gt 2382
_reflns_number_total 2598
_reflns_threshold_expression 'I > 2\s(I)'
_cod_data_source_file c6sc00932h2.cif
_cod_data_source_block 1
_cod_original_cell_volume 3220.62(17)
_cod_database_code 1553640
_chemical_oxdiff_formula 'C19 H20 O3 N2'
_reflns_odcompleteness_completeness 99.87
_reflns_odcompleteness_iscentric 1
_reflns_odcompleteness_theta 61.08
_olex2_refinement_description
;
1. Fixed Uiso
 At 1.2 times of:
  All C(H) groups, All C(H,H) groups
 At 1.5 times of:
  All C(H,H,H) groups
2.a Ternary CH refined with riding coordinates:
 C5(H5)
2.b Secondary CH2 refined with riding coordinates:
 C4(H4A,H4B), C7(H7A,H7B), C8(H8A,H8B), C17(H17A,H17B)
2.c Aromatic/amide H refined with riding coordinates:
 C10(H10), C11(H11), C12(H12), C13(H13)
2.d Idealised Me refined as rotating group:
 C16(H16A,H16B,H16C)
2.e :
 C19(H19)
;
_shelx_estimated_absorpt_t_max 0.930
_shelx_estimated_absorpt_t_min 0.866
_shelx_space_group_comment
;
The symmetry employed for this shelxl refinement is uniquely defined
by the following loop, which should always be used as a source of
symmetry information in preference to the above space-group names.
They are only intended as comments.
;
_shelxl_version_number 2013-3

loop_
_space_group_symop_operation_xyz
'x, y, z'
'-y+1/2, x+1/2, z+3/4'
'-x, -y, z+1/2'
'y+1/2, -x+1/2, z+1/4'
'x+1/2, -y+1/2, -z+1/4'
'-x+1/2, y+1/2, -z+3/4'
'y, x, -z'
'-y, -x, -z+1/2'

loop_
_atom_site_label
_atom_site_type_symbol
_atom_site_fract_x
_atom_site_fract_y
_atom_site_fract_z
_atom_site_U_iso_or_equiv
_atom_site_adp_type
_atom_site_occupancy
_atom_site_site_symmetry_order
_atom_site_calc_flag
_atom_site_refinement_flags_posn
_atom_site_refinement_flags_adp
C1 C 0.4278(3) 0.7274(3) 0.05314(8) 0.0264(6) Uani 1 1 d . .
C2 C 0.4777(3) 0.8387(3) 0.03260(7) 0.0238(6) Uani 1 1 d . .
C3 C 0.3876(3) 0.9313(3) 0.00865(7) 0.0231(6) Uani 1 1 d . .
C4 C 0.4296(3) 0.9426(3) -0.03183(7) 0.0240(6) Uani 1 1 d . .
H4A H 0.4979 1.0215 -0.0360 0.029 Uiso 1 1 calc R U
H4B H 0.4717 0.8524 -0.0408 0.029 Uiso 1 1 calc R U
C5 C 0.2864(3) 0.9729(3) -0.04994(8) 0.0260(6) Uani 1 1 d . .
H5 H 0.2640 1.0761 -0.0462 0.031 Uiso 1 1 calc R U
C6 C 0.1840(3) 0.8865(3) -0.02655(8) 0.0270(6) Uani 1 1 d . .
C7 C 0.1801(3) 0.7970(4) 0.03766(8) 0.0328(7) Uani 1 1 d . .
H7A H 0.0869 0.7561 0.0305 0.039 Uiso 1 1 calc R U
H7B H 0.1629 0.8693 0.0569 0.039 Uiso 1 1 calc R U
C8 C 0.2755(3) 0.6791(4) 0.05280(9) 0.0329(7) Uani 1 1 d . .
H8A H 0.2451 0.6547 0.0779 0.039 Uiso 1 1 calc R U
H8B H 0.2662 0.5926 0.0375 0.039 Uiso 1 1 calc R U
C9 C 0.5463(3) 0.6761(3) 0.07408(7) 0.0270(6) Uani 1 1 d . .
C10 C 0.5625(4) 0.5700(4) 0.10070(8) 0.0354(8) Uani 1 1 d . .
H10 H 0.4849 0.5097 0.1070 0.042 Uiso 1 1 calc R U
C11 C 0.6933(4) 0.5546(4) 0.11756(8) 0.0399(8) Uani 1 1 d . .
H11 H 0.7053 0.4827 0.1356 0.048 Uiso 1 1 calc R U
C12 C 0.8087(4) 0.6428(4) 0.10859(9) 0.0387(8) Uani 1 1 d . .
H12 H 0.8970 0.6302 0.1209 0.046 Uiso 1 1 calc R U
C13 C 0.7971(3) 0.7481(3) 0.08223(8) 0.0311(7) Uani 1 1 d . .
H13 H 0.8754 0.8078 0.0761 0.037 Uiso 1 1 calc R U
C14 C 0.6654(3) 0.7624(3) 0.06506(8) 0.0263(6) Uani 1 1 d . .
C15 C 0.3752(3) 1.0797(3) 0.02651(8) 0.0269(6) Uani 1 1 d . .
C16 C 0.5029(4) 1.2900(3) 0.04108(10) 0.0428(9) Uani 1 1 d . .
H16A H 0.4186 1.3461 0.0344 0.064 Uiso 1 1 calc R U
H16B H 0.5892 1.3406 0.0333 0.064 Uiso 1 1 calc R U
H16C H 0.5049 1.2766 0.0676 0.064 Uiso 1 1 calc R U
C17 C 0.2717(4) 0.9410(4) -0.09062(8) 0.0334(7) Uani 1 1 d . .
H17A H 0.3064 0.8432 -0.0955 0.040 Uiso 1 1 calc R U
H17B H 0.1697 0.9452 -0.0975 0.040 Uiso 1 1 calc R U
C18 C 0.3524(4) 1.0424(4) -0.11312(8) 0.0363(7) Uani 1 1 d . .
C19 C 0.4175(4) 1.1239(4) -0.13145(9) 0.0463(9) Uani 1 1 d . .
H19 H 0.4696 1.1892 -0.1461 0.056 Uiso 1 1 calc R U
N1 N 0.2461(3) 0.8648(3) 0.00620(6) 0.0266(5) Uani 1 1 d . .
N2 N 0.6212(3) 0.8604(3) 0.03918(6) 0.0249(5) Uani 1 1 d . .
O1 O 0.0651(2) 0.8441(2) -0.03584(6) 0.0357(5) Uani 1 1 d . .
O2 O 0.4967(2) 1.1524(2) 0.02328(6) 0.0360(5) Uani 1 1 d . .
O3 O 0.2726(3) 1.1215(3) 0.04285(9) 0.0554(7) Uani 1 1 d . .
H1 H 0.673(4) 0.933(5) 0.0311(10) 0.048(11) Uiso 1 1 d . .

loop_
_atom_site_aniso_label
_atom_site_aniso_U_11
_atom_site_aniso_U_22
_atom_site_aniso_U_33
_atom_site_aniso_U_23
_atom_site_aniso_U_13
_atom_site_aniso_U_12
C1 0.0271(15) 0.0270(15) 0.0252(13) 0.0007(12) -0.0005(12) -0.0050(12)
C2 0.0229(14) 0.0242(15) 0.0245(13) 0.0009(11) -0.0018(11) -0.0029(11)
C3 0.0186(14) 0.0243(14) 0.0263(13) -0.0005(12) -0.0016(12) -0.0039(11)
C4 0.0218(14) 0.0243(14) 0.0260(14) 0.0011(12) -0.0012(12) -0.0022(11)
C5 0.0239(15) 0.0243(15) 0.0299(14) 0.0025(12) -0.0016(12) -0.0003(11)
C6 0.0220(15) 0.0262(15) 0.0329(14) -0.0004(12) -0.0041(13) -0.0008(12)
C7 0.0264(16) 0.0430(18) 0.0291(14) 0.0028(14) 0.0045(13) -0.0112(13)
C8 0.0332(17) 0.0355(17) 0.0299(14) 0.0060(14) -0.0005(13) -0.0136(13)
C9 0.0337(17) 0.0226(14) 0.0245(13) -0.0013(12) -0.0015(12) -0.0017(12)
C10 0.053(2) 0.0258(16) 0.0276(14) 0.0031(13) -0.0001(15) 0.0002(14)
C11 0.062(2) 0.0276(16) 0.0300(15) 0.0018(14) -0.0064(16) 0.0100(15)
C12 0.045(2) 0.0369(19) 0.0344(15) -0.0051(15) -0.0115(15) 0.0152(15)
C13 0.0299(16) 0.0294(16) 0.0341(15) -0.0039(14) -0.0045(13) 0.0070(12)
C14 0.0315(16) 0.0207(14) 0.0267(13) -0.0023(12) -0.0018(13) 0.0032(12)
C15 0.0268(16) 0.0241(15) 0.0298(14) -0.0025(12) -0.0031(13) 0.0019(12)
C16 0.059(2) 0.0226(16) 0.0471(19) -0.0088(15) -0.0053(18) -0.0039(15)
C17 0.0331(17) 0.0353(17) 0.0318(15) 0.0019(14) -0.0092(13) -0.0030(13)
C18 0.0391(19) 0.0408(19) 0.0289(14) 0.0065(15) -0.0051(15) 0.0052(14)
C19 0.051(2) 0.047(2) 0.0411(18) 0.0130(17) 0.0046(17) 0.0038(16)
N1 0.0203(12) 0.0325(14) 0.0270(11) 0.0034(11) -0.0002(10) -0.0058(10)
N2 0.0226(12) 0.0238(13) 0.0285(12) 0.0037(10) -0.0030(10) -0.0012(10)
O1 0.0246(11) 0.0375(12) 0.0451(12) 0.0033(10) -0.0092(10) -0.0071(9)
O2 0.0355(12) 0.0256(11) 0.0470(12) -0.0088(10) 0.0034(10) -0.0062(9)
O3 0.0360(14) 0.0460(15) 0.0841(19) -0.0221(14) 0.0133(14) 0.0058(11)

loop_
_atom_type_symbol
_atom_type_description
_atom_type_scat_dispersion_real
_atom_type_scat_dispersion_imag
_atom_type_scat_source
C C 0.0181 0.0091 'International Tables Vol C Tables 4.2.6.8 and 6.1.1.4'
H H 0.0000 0.0000 'International Tables Vol C Tables 4.2.6.8 and 6.1.1.4'
O O 0.0492 0.0322 'International Tables Vol C Tables 4.2.6.8 and 6.1.1.4'
N N 0.0311 0.0180 'International Tables Vol C Tables 4.2.6.8 and 6.1.1.4'

loop_
_geom_angle_atom_site_label_1
_geom_angle_atom_site_label_2
_geom_angle_atom_site_label_3
_geom_angle
C2 C1 C8 123.5(3)
C2 C1 C9 106.5(2)
C9 C1 C8 130.0(3)
C1 C2 C3 124.9(3)
C1 C2 N2 110.5(2)
N2 C2 C3 124.5(3)
C2 C3 C4 117.5(2)
C2 C3 C15 108.5(2)
C4 C3 C15 111.5(2)
N1 C3 C2 107.4(2)
N1 C3 C4 101.6(2)
N1 C3 C15 109.9(2)
C3 C4 H4A 111.4
C3 C4 H4B 111.4
H4A C4 H4B 109.2
C5 C4 C3 101.9(2)
C5 C4 H4A 111.4
C5 C4 H4B 111.4
C4 C5 H5 107.8
C4 C5 C17 117.9(3)
C6 C5 C4 102.3(2)
C6 C5 H5 107.8
C6 C5 C17 112.9(2)
C17 C5 H5 107.8
N1 C6 C5 108.0(2)
O1 C6 C5 126.0(3)
O1 C6 N1 126.0(3)
H7A C7 H7B 108.1
C8 C7 H7A 109.5
C8 C7 H7B 109.5
N1 C7 H7A 109.5
N1 C7 H7B 109.5
N1 C7 C8 110.8(3)
C1 C8 C7 110.1(3)
C1 C8 H8A 109.6
C1 C8 H8B 109.6
C7 C8 H8A 109.6
C7 C8 H8B 109.6
H8A C8 H8B 108.2
C10 C9 C1 134.0(3)
C10 C9 C14 118.8(3)
C14 C9 C1 107.1(3)
C9 C10 H10 120.6
C11 C10 C9 118.8(3)
C11 C10 H10 120.6
C10 C11 H11 119.4
C10 C11 C12 121.3(3)
C12 C11 H11 119.4
C11 C12 H12 119.2
C13 C12 C11 121.6(3)
C13 C12 H12 119.2
C12 C13 H13 121.5
C12 C13 C14 117.0(3)
C14 C13 H13 121.5
C13 C14 C9 122.5(3)
N2 C14 C9 107.6(3)
N2 C14 C13 129.7(3)
O2 C15 C3 111.0(2)
O3 C15 C3 124.6(3)
O3 C15 O2 124.3(3)
H16A C16 H16B 109.5
H16A C16 H16C 109.5
H16B C16 H16C 109.5
O2 C16 H16A 109.5
O2 C16 H16B 109.5
O2 C16 H16C 109.5
C5 C17 H17A 109.2
C5 C17 H17B 109.2
H17A C17 H17B 107.9
C18 C17 C5 112.0(3)
C18 C17 H17A 109.2
C18 C17 H17B 109.2
C19 C18 C17 179.7(4)
C18 C19 H19 180.0
C6 N1 C3 112.4(2)
C6 N1 C7 125.9(2)
C7 N1 C3 121.4(2)
C2 N2 C14 108.2(2)
C2 N2 H1 126(3)
C14 N2 H1 125(3)
C15 O2 C16 116.7(3)

loop_
_geom_bond_atom_site_label_1
_geom_bond_atom_site_label_2
_geom_bond_distance
C1 C2 1.370(4)
C1 C8 1.497(4)
C1 C9 1.433(4)
C2 C3 1.495(4)
C2 N2 1.382(4)
C3 C4 1.538(4)
C3 C15 1.542(4)
C3 N1 1.469(4)
C4 H4A 0.9900
C4 H4B 0.9900
C4 C5 1.524(4)
C5 H5 1.0000
C5 C6 1.521(4)
C5 C17 1.526(4)
C6 N1 1.349(4)
C6 O1 1.231(4)
C7 H7A 0.9900
C7 H7B 0.9900
C7 C8 1.526(5)
C7 N1 1.454(4)
C8 H8A 0.9900
C8 H8B 0.9900
C9 C10 1.402(4)
C9 C14 1.418(4)
C10 H10 0.9500
C10 C11 1.380(5)
C11 H11 0.9500
C11 C12 1.402(6)
C12 H12 0.9500
C12 C13 1.385(5)
C13 H13 0.9500
C13 C14 1.392(4)
C14 N2 1.384(4)
C15 O2 1.333(4)
C15 O3 1.198(4)
C16 H16A 0.9800
C16 H16B 0.9800
C16 H16C 0.9800
C16 O2 1.447(4)
C17 H17A 0.9900
C17 H17B 0.9900
C17 C18 1.468(5)
C18 C19 1.186(5)
C19 H19 0.9500
N2 H1 0.89(4)
